data_1514859
loop_
_publ_author_name
'Komeda, Seiji'
'Takayama, Hiroshi'
'Suzuki, Toshihiro'
'Odani, Akira'
'Yamori, Takao'
'Chikuma, Masahiko'

_publ_section_title
;
 Synthesis of antitumor azolato-bridged dinuclear platinum(ii) complexes
 with in vivo antitumor efficacy and unique in vitro cytotoxicity
 profiles.
;
_journal_issue 5
_journal_name_full 'Metallomics : integrated biometal science'
_journal_page_first 461
_journal_page_last 468
_journal_paper_doi 10.1039/c3mt00040k
_journal_volume 5
_journal_year 2013
_chemical_formula_sum 'C2 H16 N10 O7 Pt2'
_chemical_formula_weight 682.43
_chemical_name_systematic
;
?
;
_space_group_IT_number 14
_symmetry_space_group_name_Hall '-P 2yab'
_symmetry_space_group_name_H-M 'P 1 21/a 1'
_atom_sites_solution_hydrogens geom
_atom_sites_solution_primary direct
_atom_sites_solution_secondary difmap
_audit_creation_method SHELXL-97
_cell_angle_alpha 90.00
_cell_angle_beta 92.31(4)
_cell_angle_gamma 90.00
_cell_formula_units_Z 4
_cell_length_a 6.760(10)
_cell_length_b 12.76(3)
_cell_length_c 18.06(3)
_cell_measurement_temperature 173(2)
_cell_volume 1557(5)
_computing_structure_refinement 'SHELXL-97 (Sheldrick, 2008)'
_computing_structure_solution 'SHELXS-97 (Sheldrick, 2008)'
_diffrn_ambient_temperature 173(2)
_diffrn_measured_fraction_theta_full 0.976
_diffrn_measured_fraction_theta_max 0.976
_diffrn_radiation_monochromator graphite
_diffrn_radiation_source 'fine-focus sealed tube'
_diffrn_radiation_type MoK\a
_diffrn_radiation_wavelength 0.71070
_diffrn_reflns_av_R_equivalents 0.0777
_diffrn_reflns_av_sigmaI/netI 0.0589
_diffrn_reflns_limit_h_max 8
_diffrn_reflns_limit_h_min -8
_diffrn_reflns_limit_k_max 16
_diffrn_reflns_limit_k_min -16
_diffrn_reflns_limit_l_max 17
_diffrn_reflns_limit_l_min -23
_diffrn_reflns_number 11505
_diffrn_reflns_theta_full 27.46
_diffrn_reflns_theta_max 27.46
_diffrn_reflns_theta_min 3.19
_exptl_absorpt_coefficient_mu 18.003
_exptl_crystal_density_diffrn 2.912
_exptl_crystal_density_method 'not measured'
_exptl_crystal_F_000 1240
_refine_diff_density_max 3.224
_refine_diff_density_min -1.864
_refine_diff_density_rms 0.302
_refine_ls_extinction_method none
_refine_ls_goodness_of_fit_ref 1.034
_refine_ls_hydrogen_treatment mixed
_refine_ls_matrix_type full
_refine_ls_number_parameters 195
_refine_ls_number_reflns 3483
_refine_ls_number_restraints 0
_refine_ls_restrained_S_all 1.034
_refine_ls_R_factor_all 0.0466
_refine_ls_R_factor_gt 0.0418
_refine_ls_shift/su_max 1.462
_refine_ls_shift/su_mean 0.073
_refine_ls_structure_factor_coef Fsqd
_refine_ls_weighting_details 'calc w=1/[\s^2^(Fo^2^)+(0.0660P)^2^+16.1587P] where P=(Fo^2^+2Fc^2^)/3'
_refine_ls_weighting_scheme calc
_refine_ls_wR_factor_gt 0.1215
_refine_ls_wR_factor_ref 0.1247
_reflns_number_gt 3019
_reflns_number_total 3483
_reflns_threshold_expression >2sigma(I)
_cod_data_source_file c3mt00040k.txt
_cod_data_source_block methyl2
_cod_database_code 1514859

loop_
_symmetry_equiv_pos_as_xyz
'x, y, z'
'-x+1/2, y+1/2, -z'
'-x, -y, -z'
'x-1/2, -y-1/2, z'

loop_
_atom_site_label
_atom_site_type_symbol
_atom_site_fract_x
_atom_site_fract_y
_atom_site_fract_z
_atom_site_U_iso_or_equiv
_atom_site_adp_type
_atom_site_occupancy
_atom_site_symmetry_multiplicity
_atom_site_calc_flag
_atom_site_refinement_flags
Pt1 Pt 0.02690(5) 0.75516(2) 0.178893(18) 0.01874(14) Uani 1 1 d .
Pt2 Pt 0.08335(6) 0.51817(3) 0.26914(2) 0.03290(15) Uani 1 1 d .
O1 O -0.0038(9) 0.5966(5) 0.1758(4) 0.0244(13) Uani 1 1 d .
H1A H 0.0713 0.5701 0.1352 0.029 Uiso 1 1 calc R
N2 N 0.0579(12) 0.7440(6) 0.2878(4) 0.0225(16) Uani 1 1 d .
N7 N -0.0063(14) 0.7670(7) 0.0665(5) 0.0302(18) Uani 1 1 d .
H7A H -0.1096 0.8079 0.0548 0.045 Uiso 1 1 calc R
H7B H -0.0264 0.7036 0.0471 0.045 Uiso 1 1 calc R
H7C H 0.1027 0.7947 0.0485 0.045 Uiso 1 1 calc R
N3 N 0.0799(11) 0.6529(7) 0.3232(4) 0.0284(17) Uani 1 1 d .
N6 N 0.0592(12) 0.9127(6) 0.1853(5) 0.0258(16) Uani 1 1 d .
H6A H 0.0209 0.9349 0.2292 0.039 Uiso 1 1 calc R
H6B H -0.0148 0.9430 0.1495 0.039 Uiso 1 1 calc R
H6C H 0.1857 0.9294 0.1801 0.039 Uiso 1 1 calc R
N1 N 0.0676(12) 0.8229(7) 0.3355(5) 0.0327(19) Uani 1 1 d .
N4 N 0.1037(13) 0.6708(9) 0.3964(5) 0.039(2) Uani 1 1 d .
N8 N 0.089(2) 0.3802(8) 0.2123(7) 0.068(4) Uani 1 1 d .
H8A H -0.0337 0.3611 0.1991 0.101 Uiso 1 1 calc R
H8B H 0.1453 0.3309 0.2411 0.101 Uiso 1 1 calc R
H8C H 0.1592 0.3883 0.1720 0.101 Uiso 1 1 calc R
C5 C 0.0959(16) 0.7753(12) 0.4018(6) 0.044(3) Uani 1 1 d .
N9 N 0.169(2) 0.4413(9) 0.3634(6) 0.066(4) Uani 1 1 d .
H9A H 0.2833 0.4678 0.3812 0.100 Uiso 1 1 calc R
H9B H 0.1849 0.3735 0.3535 0.100 Uiso 1 1 calc R
H9C H 0.0771 0.4488 0.3968 0.100 Uiso 1 1 calc R
C51 C 0.118(2) 0.8323(15) 0.4744(7) 0.069(5) Uani 1 1 d .
H51A H -0.0067 0.8627 0.4863 0.103 Uiso 1 1 calc R
H51B H 0.2153 0.8866 0.4707 0.103 Uiso 1 1 calc R
H51C H 0.1596 0.7839 0.5127 0.103 Uiso 1 1 calc R
O22 O 0.2342(13) 0.5475(8) 0.0680(5) 0.056(2) Uani 1 1 d .
N21 N 0.2368(18) 0.4701(11) 0.0260(8) 0.070(4) Uani 1 1 d .
O24 O 0.275(3) 0.4699(15) -0.0392(8) 0.129(7) Uani 1 1 d .
O12 O 0.2812(17) 0.2142(8) 0.3214(9) 0.088(4) Uani 1 1 d .
N11 N 0.161(2) 0.1464(9) 0.3225(10) 0.070(4) Uani 1 1 d .
O14 O 0.068(2) 0.1281(12) 0.2599(11) 0.114(5) Uani 1 1 d .
O13 O 0.115(3) 0.0912(12) 0.3711(9) 0.124(6) Uani 1 1 d .
O23 O 0.219(7) 0.3810(15) 0.0586(15) 0.35(3) Uani 1 1 d .

loop_
_atom_site_aniso_label
_atom_site_aniso_U_11
_atom_site_aniso_U_22
_atom_site_aniso_U_33
_atom_site_aniso_U_23
_atom_site_aniso_U_13
_atom_site_aniso_U_12
Pt1 0.0165(2) 0.01709(19) 0.0225(2) -0.00035(11) -0.00078(14) 0.00020(10)
Pt2 0.0369(2) 0.0253(2) 0.0369(3) 0.00981(15) 0.00533(17) 0.00682(15)
O1 0.024(3) 0.016(3) 0.032(4) 0.001(2) -0.003(3) -0.002(2)
N2 0.021(4) 0.028(4) 0.019(4) -0.002(3) -0.002(3) 0.002(3)
N7 0.035(5) 0.028(4) 0.028(4) 0.003(3) -0.001(4) -0.001(3)
N3 0.022(4) 0.042(5) 0.022(4) 0.009(4) 0.001(3) 0.006(3)
N6 0.027(4) 0.018(3) 0.033(4) -0.003(3) 0.002(3) 0.000(3)
N1 0.024(4) 0.045(5) 0.029(4) -0.013(4) 0.001(3) 0.001(4)
N4 0.026(4) 0.064(7) 0.028(5) 0.005(4) -0.001(4) 0.000(4)
N8 0.106(10) 0.026(5) 0.073(9) 0.007(5) 0.023(8) 0.007(6)
C5 0.024(5) 0.079(9) 0.030(6) -0.015(6) 0.001(4) -0.005(6)
N9 0.106(10) 0.045(6) 0.048(6) 0.018(5) -0.004(6) 0.035(7)
C51 0.052(8) 0.122(15) 0.032(6) -0.034(8) -0.008(6) 0.004(8)
O22 0.043(5) 0.078(6) 0.047(5) -0.031(5) 0.010(4) -0.016(4)
N21 0.050(7) 0.079(9) 0.083(10) -0.048(8) 0.013(6) -0.001(6)
O24 0.141(13) 0.181(16) 0.066(8) -0.084(10) -0.008(8) 0.069(12)
O12 0.062(6) 0.034(5) 0.168(14) -0.007(7) 0.023(7) -0.011(5)
N11 0.082(9) 0.034(6) 0.096(11) -0.007(7) 0.019(8) -0.011(6)
O14 0.110(12) 0.073(9) 0.161(16) -0.039(10) 0.031(11) 0.024(8)
O13 0.160(15) 0.078(9) 0.139(14) 0.038(9) 0.086(12) 0.000(9)
O23 0.73(7) 0.088(13) 0.26(3) -0.068(16) 0.33(4) -0.16(3)

loop_
_atom_type_symbol
_atom_type_description
_atom_type_scat_dispersion_real
_atom_type_scat_dispersion_imag
_atom_type_scat_source
C C 0.0033 0.0016 'International Tables Vol C Tables 4.2.6.8 and 6.1.1.4'
H H 0.0000 0.0000 'International Tables Vol C Tables 4.2.6.8 and 6.1.1.4'
N N 0.0061 0.0033 'International Tables Vol C Tables 4.2.6.8 and 6.1.1.4'
O O 0.0106 0.0060 'International Tables Vol C Tables 4.2.6.8 and 6.1.1.4'
Pt Pt -1.7033 8.3905 'International Tables Vol C Tables 4.2.6.8 and 6.1.1.4'

loop_
_geom_angle_atom_site_label_1
_geom_angle_atom_site_label_2
_geom_angle_atom_site_label_3
_geom_angle
N2 Pt1 N6 90.4(3)
N2 Pt1 O1 87.8(3)
N6 Pt1 O1 178.3(3)
N2 Pt1 N7 179.8(3)
N6 Pt1 N7 89.5(3)
O1 Pt1 N7 92.3(3)
N3 Pt2 O1 88.4(3)
N3 Pt2 N9 90.8(4)
O1 Pt2 N9 179.2(4)
N3 Pt2 N8 179.2(4)
O1 Pt2 N8 91.1(4)
N9 Pt2 N8 89.6(5)
Pt2 O1 Pt1 116.2(3)
N1 N2 N3 110.4(8)
N1 N2 Pt1 126.4(6)
N3 N2 Pt1 123.2(6)
N2 N3 N4 109.3(8)
N2 N3 Pt2 121.6(6)
N4 N3 Pt2 129.0(7)
N2 N1 C5 103.6(9)
C5 N4 N3 103.8(9)
N4 C5 N1 112.9(10)
N4 C5 C51 123.0(13)
N1 C5 C51 124.2(14)
O23 N21 O24 117.9(15)
O23 N21 O22 114.7(17)
O24 N21 O22 126.9(17)
O13 N11 O12 131(2)
O13 N11 O14 114.3(17)
O12 N11 O14 115.1(17)

loop_
_geom_bond_atom_site_label_1
_geom_bond_atom_site_label_2
_geom_bond_distance
Pt1 N2 1.975(9)
Pt1 N6 2.025(9)
Pt1 O1 2.034(8)
Pt1 N7 2.039(9)
Pt2 N3 1.978(10)
Pt2 O1 2.028(7)
Pt2 N9 2.029(10)
Pt2 N8 2.039(12)
N2 N1 1.326(11)
N2 N3 1.331(11)
N3 N4 1.343(12)
N1 C5 1.349(16)
N4 C5 1.337(17)
C5 C51 1.502(16)
O22 N21 1.245(14)
N21 O23 1.29(3)
N21 O24 1.214(19)
O12 N11 1.189(16)
N11 O13 1.178(18)
N11 O14 1.29(2)
